data_2008158
loop_
_publ_author_name
'Nor Aziyah Bakhari'
'Sam Teng Wah'
'Kandasamy Chinnakali'
'Hoong-Kun Fun'
'Ibrahim Abdul Razak'

_publ_section_title
;
 \D^8,9^-Decarboxyfibleucin from <i>Fibraurea chloroleuca</i> Miers
;
_journal_issue 2
_journal_name_full 'Acta Crystallographica Section C'
_journal_page_first 228
_journal_page_last 230
_journal_paper_doi 10.1107/S0108270198011962
_journal_volume 55
_journal_year 1999
_chemical_formula_sum 'C19 H20 O4'
_chemical_formula_weight 312.35
_chemical_name_systematic
;
2-(3-furyl)-1,4,6,6a,7,10,10a,10b-octahydro-6a,10b-dimethyl-2H-naptho
[2,1-c]pyran-7,4-dione
;
_space_group_IT_number 19
_symmetry_cell_setting orthorhombic
_symmetry_space_group_name_Hall 'P 2ac 2ab'
_symmetry_space_group_name_H-M 'P 21 21 21'
_audit_creation_method SHELXL97
_cell_angle_alpha 90.00
_cell_angle_beta 90.00
_cell_angle_gamma 90.00
_cell_formula_units_Z 4
_cell_length_a 6.19250(10)
_cell_length_b 10.2272(3)
_cell_length_c 24.8189(6)
_cell_measurement_reflns_used 4074
_cell_measurement_temperature 293(2)
_cell_measurement_theta_max 27.49
_cell_measurement_theta_min 3.17
_cell_volume 1571.83(6)
_computing_cell_refinement 'SAINT (Siemens, 1996)'
_computing_data_collection 'SMART (Siemens, 1996)'
_computing_data_reduction SAINT
_computing_molecular_graphics SHELXTL
_computing_publication_material
; SHELXTL (Sheldrick, 1996)
  PARST (Nardelli, 1995)
;
_computing_structure_refinement SHELXTL
_computing_structure_solution 'SHELXTL (Sheldrick, 1996)'
_diffrn_ambient_temperature 293(2)
_diffrn_measured_fraction_theta_full 0.998
_diffrn_measured_fraction_theta_max 0.998
_diffrn_measurement_device 'Siemens SMART CCD area detector'
_diffrn_measurement_method '\w scans'
_diffrn_radiation_monochromator graphite
_diffrn_radiation_source 'fine-focus sealed tube'
_diffrn_radiation_type MoK\a
_diffrn_radiation_wavelength 0.71073
_diffrn_reflns_av_R_equivalents 0.034
_diffrn_reflns_av_sigmaI/netI 0.042
_diffrn_reflns_limit_h_max 8
_diffrn_reflns_limit_h_min -8
_diffrn_reflns_limit_k_max 13
_diffrn_reflns_limit_k_min 0
_diffrn_reflns_limit_l_max 32
_diffrn_reflns_limit_l_min 0
_diffrn_reflns_number 10434
_diffrn_reflns_theta_full 27.49
_diffrn_reflns_theta_max 27.49
_diffrn_reflns_theta_min 3.17
_exptl_absorpt_coefficient_mu 0.092
_exptl_absorpt_correction_type none
_exptl_crystal_colour colourless
_exptl_crystal_density_diffrn 1.316
_exptl_crystal_density_method 'not measured'
_exptl_crystal_description plate
_exptl_crystal_F_000 664
_exptl_crystal_size_max 0.54
_exptl_crystal_size_mid 0.32
_exptl_crystal_size_min 0.20
_refine_diff_density_max 0.167
_refine_diff_density_min -0.121
_refine_ls_abs_structure_details 'Flack (1983)'
_refine_ls_abs_structure_Flack 1.5(17)
_refine_ls_extinction_coef 0.0031(10)
_refine_ls_extinction_method 'SHELXTL (Sheldrick, 1996)'
_refine_ls_goodness_of_fit_ref 1.086
_refine_ls_hydrogen_treatment constr
_refine_ls_matrix_type full
_refine_ls_number_parameters 209
_refine_ls_number_reflns 3601
_refine_ls_number_restraints 0
_refine_ls_restrained_S_all 1.086
_refine_ls_R_factor_all 0.086
_refine_ls_R_factor_gt 0.054
_refine_ls_shift/su_max '< 0.001'
_refine_ls_shift/su_mean 0.000
_refine_ls_structure_factor_coef Fsqd
_refine_ls_weighting_details 'w = 1/[\s^2^(Fo^2^)+(0.0322P)^2^+0.2915P] where P=(Fo^2^+2Fc^2^)/3'
_refine_ls_weighting_scheme calc
_refine_ls_wR_factor_ref 0.113
_reflns_number_gt 2504
_reflns_number_total 3601
_reflns_threshold_expression I>2\s(I)
_cod_data_source_file ha1236.cif
_cod_data_source_block fblc2m
_cod_depositor_comments
;
The following automatic conversions were performed:

'_refine_ls_weighting_scheme' value 'calc w =
1/[\s^2^(Fo^2^)+(0.0322P)^2^+0.2915P] where P=(Fo^2^+2Fc^2^)/3' was
changed to 'calc'. New tag '_refine_ls_weighting_details' was
created. The value of the new tag was set to 'w =
1/[\s^2^(Fo^2^)+(0.0322P)^2^+0.2915P] where P=(Fo^2^+2Fc^2^)/3'.

Automatic conversion script
Id: cif_fix_values 3143 2015-03-26 13:38:13Z robertas 
;
_cod_database_code 2008158

loop_
_symmetry_equiv_pos_as_xyz
'x, y, z'
'x+1/2, -y+1/2, -z'
'-x, y+1/2, -z+1/2'
'-x+1/2, -y, z+1/2'

loop_
_atom_site_label
_atom_site_fract_x
_atom_site_fract_y
_atom_site_fract_z
_atom_site_U_iso_or_equiv
_atom_site_adp_type
_atom_site_calc_flag
_atom_site_refinement_flags
_atom_site_occupancy
_atom_site_disorder_assembly
_atom_site_disorder_group
_atom_site_type_symbol
O1 -0.2273(4) 0.0465(2) -0.47520(9) 0.1129(8) Uani d . 1 . . O
O2 -0.4797(3) -0.2100(2) -0.26021(8) 0.0869(6) Uani d . 1 . . O
O3 -0.2628(3) -0.0752(2) -0.21956(7) 0.0768(5) Uani d . 1 . . O
O4 0.2550(4) -0.0416(2) -0.09834(8) 0.0992(7) Uani d . 1 . . O
C1 0.2924(4) 0.0634(3) -0.37295(10) 0.0596(6) Uani d . 1 . . C
H1A 0.3121 0.1100 -0.3393 0.071 Uiso calc R 1 . . H
H1B 0.4271 0.0190 -0.3809 0.071 Uiso calc R 1 . . H
C2 0.2538(5) 0.1594(3) -0.41526(11) 0.0751(8) Uani d . 1 . . C
H2A 0.3460 0.2310 -0.4172 0.090 Uiso calc R 1 . . H
C3 0.0933(6) 0.1512(3) -0.45178(12) 0.0810(9) Uani d . 1 . . C
H3A 0.0796 0.2153 -0.4781 0.097 Uiso calc R 1 . . H
C4 -0.0587(5) 0.0427(3) -0.45031(11) 0.0696(7) Uani d . 1 . . C
C5 0.0121(4) -0.0783(2) -0.41887(9) 0.0540(6) Uani d . 1 . . C
C6 -0.1747(5) -0.1745(3) -0.41182(10) 0.0702(8) Uani d . 1 . . C
H6A -0.2868 -0.1517 -0.4374 0.084 Uiso calc R 1 . . H
H6B -0.1232 -0.2612 -0.4212 0.084 Uiso calc R 1 . . H
C7 -0.2726(4) -0.1809(2) -0.35786(10) 0.0573(6) Uani d . 1 . . C
H7A -0.3819 -0.2421 -0.3527 0.069 Uiso calc R 1 . . H
C8 -0.2188(3) -0.1071(2) -0.31589(9) 0.0470(5) Uani d . 1 . . C
C9 -0.0455(3) -0.0027(2) -0.31928(8) 0.0434(5) Uani d . 1 . . C
C10 0.1174(3) -0.0406(2) -0.36438(8) 0.0456(5) Uani d . 1 . . C
H10A 0.1924 -0.1191 -0.3516 0.055 Uiso calc R 1 . . H
C11 0.0705(3) -0.0045(2) -0.26458(8) 0.0497(5) Uani d . 1 . . C
H11A 0.1438 -0.0876 -0.2603 0.060 Uiso calc R 1 . . H
H11B 0.1791 0.0639 -0.2641 0.060 Uiso calc R 1 . . H
C12 -0.0809(4) 0.0154(2) -0.21812(9) 0.0595(6) Uani d . 1 . . C
H12A -0.1376 0.1048 -0.2200 0.071 Uiso calc R 1 . . H
C13 0.0194(5) -0.0038(2) -0.16413(9) 0.0624(7) Uani d . 1 . . C
C14 0.2280(6) -0.0281(3) -0.15270(10) 0.0780(8) Uani d . 1 . . C
H14A 0.3378 -0.0348 -0.1781 0.094 Uiso calc R 1 . . H
C15 0.0569(6) -0.0264(3) -0.07554(12) 0.0891(10) Uani d . 1 . . C
H15A 0.0281 -0.0315 -0.0388 0.107 Uiso calc R 1 . . H
C16 -0.0883(6) -0.0034(3) -0.11325(12) 0.0835(9) Uani d . 1 . . C
H16A -0.2350 0.0107 -0.1077 0.100 Uiso calc R 1 . . H
C17 -0.3308(4) -0.1344(2) -0.26458(10) 0.0593(6) Uani d . 1 . . C
C18 -0.1499(4) 0.1318(2) -0.32881(10) 0.0535(6) Uani d . 1 . . C
H18B -0.2489 0.1506 -0.3001 0.080 Uiso calc R 1 . . H
H18C -0.2263 0.1310 -0.3625 0.080 Uiso calc R 1 . . H
H18A -0.0397 0.1978 -0.3298 0.080 Uiso calc R 1 . . H
C19 0.1845(5) -0.1452(3) -0.45510(10) 0.0751(8) Uani d . 1 . . C
H19A 0.1203 -0.1692 -0.4889 0.113 Uiso calc R 1 . . H
H19B 0.2380 -0.2221 -0.4374 0.113 Uiso calc R 1 . . H
H19D 0.3016 -0.0856 -0.4614 0.113 Uiso calc R 1 . . H

loop_
_atom_site_aniso_label
_atom_site_aniso_U_11
_atom_site_aniso_U_22
_atom_site_aniso_U_33
_atom_site_aniso_U_12
_atom_site_aniso_U_13
_atom_site_aniso_U_23
O1 0.1111(17) 0.1306(19) 0.0968(16) 0.0203(16) -0.0547(15) 0.0059(14)
O2 0.0643(11) 0.1010(15) 0.0954(15) -0.0304(12) 0.0173(11) 0.0130(12)
O3 0.0583(11) 0.1143(15) 0.0579(10) -0.0176(11) 0.0160(9) -0.0029(10)
O4 0.136(2) 0.1046(16) 0.0567(12) -0.0194(16) -0.0173(14) -0.0028(11)
C1 0.0482(13) 0.0714(15) 0.0592(14) -0.0010(12) 0.0110(12) -0.0012(13)
C2 0.081(2) 0.0684(17) 0.0757(19) -0.0091(16) 0.0224(17) 0.0094(15)
C3 0.105(2) 0.0754(19) 0.0631(17) 0.0112(18) 0.0029(18) 0.0206(16)
C4 0.0814(19) 0.0765(18) 0.0508(14) 0.0207(16) -0.0061(14) -0.0015(13)
C5 0.0554(14) 0.0610(14) 0.0456(12) 0.0085(12) 0.0030(11) -0.0074(11)
C6 0.0687(17) 0.0723(17) 0.0695(18) -0.0060(14) -0.0012(14) -0.0254(14)
C7 0.0497(13) 0.0491(13) 0.0730(16) -0.0041(11) 0.0015(12) -0.0085(11)
C8 0.0414(11) 0.0412(11) 0.0582(13) 0.0024(10) 0.0034(10) -0.0011(10)
C9 0.0402(11) 0.0452(12) 0.0449(11) 0.0031(10) 0.0034(9) -0.0045(10)
C10 0.0398(11) 0.0501(13) 0.0468(12) 0.0077(10) 0.0028(9) -0.0007(10)
C11 0.0487(12) 0.0539(13) 0.0465(12) -0.0060(11) 0.0042(9) -0.0030(10)
C12 0.0665(15) 0.0582(14) 0.0538(14) -0.0014(13) 0.0128(12) -0.0058(12)
C13 0.0832(18) 0.0565(14) 0.0476(13) -0.0117(15) 0.0104(13) -0.0110(12)
C14 0.101(2) 0.084(2) 0.0494(15) -0.0091(18) 0.0037(15) -0.0036(13)
C15 0.128(3) 0.093(2) 0.0465(16) -0.031(2) 0.0187(18) -0.0083(15)
C16 0.112(2) 0.084(2) 0.0547(17) -0.0235(19) 0.0203(17) -0.0134(15)
C17 0.0459(13) 0.0649(15) 0.0672(17) -0.0021(13) 0.0077(12) 0.0073(13)
C18 0.0495(12) 0.0448(12) 0.0662(15) 0.0031(11) 0.0070(12) -0.0030(11)
C19 0.0842(19) 0.0849(19) 0.0562(15) 0.0146(16) 0.0157(15) -0.0138(14)

loop_
_atom_type_symbol
_atom_type_description
_atom_type_scat_dispersion_real
_atom_type_scat_dispersion_imag
_atom_type_scat_source
C C 0.0033 0.0016 'International Tables Vol C Tables 4.2.6.8 and 6.1.1.4'
H H 0.0000 0.0000 'International Tables Vol C Tables 4.2.6.8 and 6.1.1.4'
O O 0.0106 0.0060 'International Tables Vol C Tables 4.2.6.8 and 6.1.1.4'

loop_
_geom_angle_atom_site_label_1
_geom_angle_atom_site_label_2
_geom_angle_atom_site_label_3
_geom_angle
C17 O3 C12 123.39(18)
C15 O4 C14 106.8(3)
C2 C1 C10 116.9(2)
C3 C2 C1 124.3(3)
C2 C3 C4 120.5(3)
O1 C4 C3 121.3(3)
O1 C4 C5 122.2(3)
C3 C4 C5 116.4(2)
C4 C5 C6 111.3(2)
C4 C5 C10 111.4(2)
C6 C5 C10 112.25(19)
C4 C5 C19 105.0(2)
C6 C5 C19 107.6(2)
C10 C5 C19 108.96(19)
C7 C6 C5 116.4(2)
C8 C7 C6 125.8(2)
C7 C8 C17 116.8(2)
C7 C8 C9 122.3(2)
C17 C8 C9 120.9(2)
C8 C9 C11 105.89(17)
C8 C9 C18 109.91(16)
C11 C9 C18 110.06(18)
C8 C9 C10 108.87(17)
C11 C9 C10 109.26(16)
C18 C9 C10 112.63(18)
C1 C10 C5 110.41(18)
C1 C10 C9 112.64(18)
C5 C10 C9 114.62(17)
C12 C11 C9 112.68(18)
O3 C12 C13 105.08(19)
O3 C12 C11 112.19(18)
C13 C12 C11 114.4(2)
C14 C13 C16 105.2(3)
C14 C13 C12 127.9(2)
C16 C13 C12 126.9(3)
C13 C14 O4 110.1(3)
C16 C15 O4 109.9(3)
C15 C16 C13 108.0(3)
O2 C17 O3 117.0(2)
O2 C17 C8 123.8(2)
O3 C17 C8 119.1(2)

loop_
_geom_bond_atom_site_label_1
_geom_bond_atom_site_label_2
_geom_bond_site_symmetry_2
_geom_bond_distance
_geom_bond_publ_flag
O1 C4 . 1.214(3) yes
O2 C17 . 1.208(3) yes
O3 C17 . 1.339(3) yes
O3 C12 . 1.459(3) yes
O4 C15 . 1.360(4) yes
O4 C14 . 1.366(3) yes
C1 C2 . 1.457(4) yes
C1 C10 . 1.534(3) yes
C2 C3 . 1.348(4) yes
C3 C4 . 1.455(4) yes
C4 C5 . 1.527(4) yes
C5 C6 . 1.528(4) ?
C5 C10 . 1.550(3) ?
C5 C19 . 1.555(3) ?
C6 C7 . 1.472(3) yes
C7 C8 . 1.329(3) yes
C8 C17 . 1.477(3) ?
C8 C9 . 1.516(3) ?
C9 C11 . 1.536(3) ?
C9 C18 . 1.538(3) ?
C9 C10 . 1.556(3) ?
C11 C12 . 1.500(3) ?
C12 C13 . 1.490(3) ?
C13 C14 . 1.345(4) yes
C13 C16 . 1.428(4) yes
C15 C16 . 1.319(5) yes

loop_
_geom_hbond_atom_site_label_D
_geom_hbond_atom_site_label_H
_geom_hbond_atom_site_label_A
_geom_hbond_site_symmetry_A
_geom_hbond_distance_DH
_geom_hbond_distance_HA
_geom_hbond_distance_DA
_geom_hbond_angle_DHA
_geom_hbond_publ_flag
C6 H6A O1 1_555 0.96 2.26 2.773(4) 112 no
C7 H7A O2 1_555 0.93 2.40 2.758(3) 103 no
C15 H15A O1 4_455 0.93 2.45 3.226(4) 141 yes

loop_
_geom_torsion_atom_site_label_1
_geom_torsion_atom_site_label_2
_geom_torsion_atom_site_label_3
_geom_torsion_atom_site_label_4
_geom_torsion
C10 C1 C2 C3 -10.1(4)
C1 C2 C3 C4 1.1(4)
C2 C3 C4 O1 165.0(3)
C2 C3 C4 C5 -18.8(4)
O1 C4 C5 C6 -13.9(4)
C3 C4 C5 C6 169.9(2)
O1 C4 C5 C10 -140.0(3)
C3 C4 C5 C10 43.8(3)
O1 C4 C5 C19 102.2(3)
C3 C4 C5 C19 -74.0(3)
C4 C5 C6 C7 -105.4(3)
C10 C5 C6 C7 20.3(3)
C19 C5 C6 C7 140.1(2)
C5 C6 C7 C8 2.9(4)
C6 C7 C8 C17 -177.0(2)
C6 C7 C8 C9 0.8(4)
C7 C8 C9 C11 -143.9(2)
C17 C8 C9 C11 33.8(3)
C7 C8 C9 C18 97.2(2)
C17 C8 C9 C18 -85.0(2)
C7 C8 C9 C10 -26.5(3)
C17 C8 C9 C10 151.2(2)
C2 C1 C10 C5 34.7(3)
C2 C1 C10 C9 -94.9(2)
C4 C5 C10 C1 -50.3(2)
C6 C5 C10 C1 -175.83(19)
C19 C5 C10 C1 65.1(2)
C4 C5 C10 C9 78.2(3)
C6 C5 C10 C9 -47.3(3)
C19 C5 C10 C9 -166.4(2)
C8 C9 C10 C1 176.80(17)
C11 C9 C10 C1 -68.0(2)
C18 C9 C10 C1 54.6(2)
C8 C9 C10 C5 49.4(2)
C11 C9 C10 C5 164.65(18)
C18 C9 C10 C5 -72.7(2)
C8 C9 C11 C12 -56.1(2)
C18 C9 C11 C12 62.7(2)
C10 C9 C11 C12 -173.17(19)
C17 O3 C12 C13 -147.4(2)
C17 O3 C12 C11 -22.5(3)
C9 C11 C12 O3 52.4(3)
C9 C11 C12 C13 172.0(2)
O3 C12 C13 C14 128.0(3)
C11 C12 C13 C14 4.5(4)
O3 C12 C13 C16 -50.3(3)
C11 C12 C13 C16 -173.8(2)
C16 C13 C14 O4 -0.4(3)
C12 C13 C14 O4 -179.1(2)
C15 O4 C14 C13 0.6(3)
C14 O4 C15 C16 -0.5(4)
O4 C15 C16 C13 0.2(4)
C14 C13 C16 C15 0.1(3)
C12 C13 C16 C15 178.8(3)
C12 O3 C17 O2 178.1(2)
C12 O3 C17 C8 -0.4(3)
C7 C8 C17 O2 -7.3(4)
C9 C8 C17 O2 174.9(2)
C7 C8 C17 O3 171.2(2)
C9 C8 C17 O3 -6.7(3)

loop_
_cod_related_entry_id
_cod_related_entry_database
_cod_related_entry_code
1 ChemSpider 21183218
